data_7010653
loop_
_publ_author_name
'Aucott, Stephen M.'
'Slawin, Alexandra M. Z.'
'Woollins, J. Derek'

_publ_section_title
;
 Synthesis of chelate complexes and the dichalcogen derivatives of the
 unsymmetrical diphosphine ligand Ph2PNHC6H4PPh2. Molecular structure
 of [PtCl2(Ph2PNHC6H4PPh2)]&#x00B7;0.75dmso&#x00B7;0.75CHCl3
;
_journal_issue 15
_journal_name_full 'Journal of the Chemical Society, Dalton Transactions'
_journal_page_first 2279
_journal_paper_doi 10.1039/b101772l
_journal_year 2001
_chemical_formula_analytical 'C32.25 H30.25 Cl4.25 N O0.75 P2 Pt S0.75'
_chemical_formula_moiety 'C30 H25 Cl3 N  P2 Pt.[C H Cl3]0.75.[C2 H6 O S]0.75'
_chemical_formula_structural 'C32.25 H30.25 Cl4.25 N O0.75 P2 Pt S0.75'
_chemical_formula_sum 'C32.25 H30.25 Cl4.25 N O0.75 P2 Pt S0.75'
_chemical_formula_weight 875.56
_chemical_name_systematic
; 
? 
;
_space_group_IT_number 14
_symmetry_cell_setting monoclinic
_symmetry_space_group_name_Hall '-P 2yn'
_symmetry_space_group_name_H-M 'P 1 21/n 1'
_atom_sites_solution_hydrogens geom
_atom_sites_solution_primary direct
_atom_sites_solution_secondary difmap
_audit_creation_method SHELXL
_cell_angle_alpha 90.00
_cell_angle_beta 98.8060(10)
_cell_angle_gamma 90.00
_cell_formula_units_Z 4
_cell_length_a 12.2267(2)
_cell_length_b 21.7198(3)
_cell_length_c 14.1548(2)
_cell_measurement_reflns_used 71
_cell_measurement_temperature 293(2)
_cell_measurement_theta_max 168
_cell_measurement_theta_min 12
_cell_volume 3714.66(10)
_computing_cell_refinement SMART/SAINT
_computing_data_collection SMART
_computing_data_reduction SAINT
_computing_molecular_graphics SHELXTL
_computing_publication_material SHELXTL
_computing_structure_refinement 'SHELXL-93 (Sheldrick, 1993)'
_computing_structure_solution 'SHELXS-86 (Sheldrick, 1990)'
_diffrn_ambient_temperature 293(2)
_diffrn_measurement_device SMART
_diffrn_measurement_method CCD
_diffrn_radiation_monochromator graphite
_diffrn_radiation_source 'fine-focus sealed tube'
_diffrn_radiation_type MoK\a
_diffrn_radiation_wavelength 0.71073
_diffrn_reflns_av_R_equivalents 0.0217
_diffrn_reflns_av_sigmaI/netI 0.0244
_diffrn_reflns_limit_h_max 11
_diffrn_reflns_limit_h_min -13
_diffrn_reflns_limit_k_max 23
_diffrn_reflns_limit_k_min -24
_diffrn_reflns_limit_l_max 15
_diffrn_reflns_limit_l_min -9
_diffrn_reflns_number 16141
_diffrn_reflns_theta_max 23.22
_diffrn_reflns_theta_min 1.73
_diffrn_standards_decay_% -
_diffrn_standards_interval_count -
_diffrn_standards_interval_time -
_diffrn_standards_number -
_exptl_absorpt_coefficient_mu 4.236
_exptl_absorpt_correction_T_max 1.000000
_exptl_absorpt_correction_T_min 0.649616
_exptl_absorpt_correction_type sadabs
_exptl_crystal_colour colourless
_exptl_crystal_density_diffrn 1.566
_exptl_crystal_density_meas ?
_exptl_crystal_density_method -
_exptl_crystal_description prism
_exptl_crystal_F_000 1716
_exptl_crystal_size_max .2
_exptl_crystal_size_mid .3
_exptl_crystal_size_min .4
_refine_diff_density_max 2.771
_refine_diff_density_min -1.435
_refine_diff_density_rms 0.100
_refine_ls_extinction_coef 0.00094(14)
_refine_ls_extinction_expression Fc^*^=kFc[1+0.001xFc^2^\l^3^/sin(2\q)]^-1/4^
_refine_ls_extinction_method SHELXL
_refine_ls_goodness_of_fit_all 1.040
_refine_ls_goodness_of_fit_obs 1.081
_refine_ls_hydrogen_treatment riding
_refine_ls_matrix_type full
_refine_ls_number_parameters 382
_refine_ls_number_reflns 5260
_refine_ls_number_restraints 1
_refine_ls_restrained_S_all 1.236
_refine_ls_restrained_S_obs 1.081
_refine_ls_R_factor_all 0.0396
_refine_ls_R_factor_obs 0.0330
_refine_ls_shift/esd_max -0.390
_refine_ls_shift/esd_mean 0.010
_refine_ls_structure_factor_coef Fsqd
_refine_ls_weighting_details 'w=1/[\s^2^(Fo^2^)+(0.0622P)^2^+4.1325P] where P=(Fo^2^+2Fc^2^)/3'
_refine_ls_weighting_scheme calc
_refine_ls_wR_factor_all 0.1088
_refine_ls_wR_factor_obs 0.0893
_reflns_number_observed 4656
_reflns_number_total 5310
_reflns_observed_criterion >2sigma(I)
_cod_data_source_file b101772l.txt
_cod_data_source_block 3
_cod_depositor_comments
;
The following automatic conversions were performed:
'_symmetry_cell_setting' value 'Monoclinic' changed to 'monoclinic'
according to '/home/saulius/struct/CIF-dictionaries/cif_core.dic'
dictionary named 'cif_core.dic' version 2.4.1 from 2010-06-29.

Automatic conversion script
Id: cif_fix_enum 1527 2010-12-29 10:47:43Z saulius 

The following automatic conversions were performed:

'_exptl_crystal_density_meas' value '-' was changed to '?' - the
value is perceived as not measured.

Automatic conversion script
Id: cif_fix_values 3008 2015-01-20 13:52:24Z robertas 

The following automatic conversions were performed:

'_refine_ls_weighting_scheme' value 'calc
w=1/[\s^2^(Fo^2^)+(0.0622P)^2^+4.1325P] where P=(Fo^2^+2Fc^2^)/3' was
changed to 'calc'. New tag '_refine_ls_weighting_details' was
created. The value of the new tag was set to
'w=1/[\s^2^(Fo^2^)+(0.0622P)^2^+4.1325P] where P=(Fo^2^+2Fc^2^)/3'.

Automatic conversion script
Id: cif_fix_values 3143 2015-03-26 13:38:13Z robertas 
;
_cod_original_sg_symbol_H-M P2(1)/n
_cod_database_code 7010653

loop_
_symmetry_equiv_pos_as_xyz
'x, y, z'
'-x+1/2, y+1/2, -z+1/2'
'-x, -y, -z'
'x-1/2, -y-1/2, z-1/2'

loop_
_atom_site_aniso_label
_atom_site_aniso_U_11
_atom_site_aniso_U_22
_atom_site_aniso_U_33
_atom_site_aniso_U_23
_atom_site_aniso_U_13
_atom_site_aniso_U_12
Pt1 0.0421(2) 0.0322(2) 0.0369(2) 0.00269(8) 0.00516(10) 0.00527(8)
Cl1 0.0583(9) 0.0539(9) 0.0658(10) -0.0049(7) 0.0109(7) 0.0209(7)
Cl2 0.0784(11) 0.0884(12) 0.0600(10) 0.0367(9) 0.0141(9) 0.0318(10)
P1 0.0397(7) 0.0368(7) 0.0336(7) 0.0006(6) 0.0070(6) 0.0001(6)
N1 0.045(3) 0.037(2) 0.039(2) 0.005(2) 0.007(2) 0.001(2)
C1 0.041(3) 0.039(3) 0.040(3) -0.002(2) 0.004(2) 0.003(2)
C2 0.041(3) 0.036(3) 0.039(3) -0.005(2) 0.004(2) 0.001(2)
C3 0.047(3) 0.047(3) 0.051(3) -0.005(3) 0.010(3) -0.003(3)
C4 0.037(3) 0.060(4) 0.068(4) -0.010(3) 0.003(3) 0.002(3)
C5 0.046(4) 0.064(4) 0.059(4) -0.004(3) -0.010(3) 0.010(3)
C6 0.052(3) 0.052(3) 0.041(3) 0.000(3) 0.001(3) 0.006(3)
C7 0.043(3) 0.053(4) 0.041(3) -0.010(3) 0.008(3) -0.003(2)
C8 0.076(4) 0.056(4) 0.058(4) -0.013(3) 0.009(3) -0.003(3)
C9 0.107(6) 0.065(5) 0.086(6) -0.037(4) 0.008(5) -0.019(4)
C10 0.120(7) 0.115(8) 0.069(6) -0.051(6) -0.011(5) -0.012(6)
C11 0.150(9) 0.093(7) 0.048(5) -0.020(4) -0.018(5) -0.012(6)
C12 0.107(6) 0.066(4) 0.046(4) -0.003(3) 0.001(4) -0.014(4)
C13 0.043(3) 0.047(3) 0.046(3) 0.011(3) 0.005(3) -0.001(2)
C14 0.053(4) 0.088(5) 0.079(5) -0.003(4) 0.021(4) -0.001(4)
C15 0.058(5) 0.110(7) 0.117(7) 0.004(6) 0.038(5) -0.003(5)
C16 0.051(4) 0.101(7) 0.139(8) 0.038(6) 0.018(5) -0.017(4)
C17 0.076(5) 0.073(5) 0.107(7) 0.018(5) 0.004(5) -0.027(4)
C18 0.061(4) 0.053(4) 0.075(5) 0.004(3) 0.009(3) -0.014(3)
P2 0.0429(7) 0.0341(7) 0.0318(7) 0.0010(6) 0.0047(6) 0.0011(6)
C19 0.041(3) 0.045(3) 0.035(3) -0.002(2) 0.004(2) -0.003(2)
C20 0.052(3) 0.043(3) 0.062(4) -0.007(3) -0.003(3) 0.005(3)
C21 0.070(4) 0.042(3) 0.076(5) -0.002(3) 0.008(4) 0.002(3)
C22 0.069(4) 0.044(4) 0.071(4) -0.008(3) 0.001(3) -0.017(3)
C23 0.063(4) 0.064(4) 0.075(5) -0.011(4) -0.022(4) -0.007(3)
C24 0.056(4) 0.051(4) 0.069(4) 0.002(3) -0.014(3) 0.004(3)
C25 0.046(3) 0.042(3) 0.045(3) 0.008(3) 0.012(3) 0.005(2)
C26 0.068(4) 0.068(4) 0.041(3) 0.006(3) 0.014(3) 0.009(3)
C27 0.105(6) 0.094(6) 0.048(4) 0.023(4) 0.024(4) 0.012(5)
C28 0.092(6) 0.093(6) 0.073(5) 0.040(5) 0.038(4) 0.014(5)
C29 0.094(6) 0.047(4) 0.113(7) 0.027(4) 0.039(5) -0.004(4)
C30 0.087(5) 0.058(4) 0.065(4) 0.001(3) 0.027(4) -0.009(4)
C40 0.118(10) 0.105(9) 0.129(11) -0.077(9) 0.060(9) -0.057(8)
Cl3 0.112(2) 0.150(3) 0.139(3) -0.079(3) 0.074(2) -0.064(2)
Cl4 0.107(2) 0.099(2) 0.170(4) -0.044(2) 0.058(2) -0.018(2)
Cl5 0.200(5) 0.101(3) 0.204(5) -0.003(3) 0.071(4) -0.004(3)

loop_
_atom_site_label
_atom_site_type_symbol
_atom_site_fract_x
_atom_site_fract_y
_atom_site_fract_z
_atom_site_U_iso_or_equiv
_atom_site_thermal_displace_type
_atom_site_occupancy
_atom_site_calc_flag
_atom_site_refinement_flags
_atom_site_disorder_group
Pt1 Pt 0.17755(2) 0.132722(9) 0.643896(14) 0.03719(12) Uani 1 d . .
Cl1 Cl 0.03978(13) 0.18880(7) 0.70762(12) 0.0592(4) Uani 1 d . .
Cl2 Cl 0.1210(2) 0.17996(9) 0.49439(13) 0.0752(5) Uani 1 d . .
P1 P 0.20963(11) 0.08314(6) 0.78192(9) 0.0365(3) Uani 1 d . .
N1 N 0.3019(4) 0.0251(2) 0.7840(3) 0.0403(10) Uani 1 d D .
H1N H 0.2821(46) -0.0063(19) 0.8280(32) 0.051(16) Uiso 1 d D .
C1 C 0.4102(4) 0.0363(2) 0.7659(4) 0.0402(12) Uani 1 d . .
C2 C 0.4282(4) 0.0608(2) 0.6777(4) 0.0388(12) Uani 1 d . .
C3 C 0.5372(5) 0.0681(3) 0.6603(4) 0.0479(14) Uani 1 d . .
H3A H 0.5501(5) 0.0836(3) 0.6017(4) 0.058 Uiso 1 calc R .
C4 C 0.6266(5) 0.0524(3) 0.7292(5) 0.056(2) Uani 1 d . .
H4A H 0.6985(5) 0.0573(3) 0.7167(5) 0.067 Uiso 1 calc R .
C5 C 0.6081(5) 0.0297(3) 0.8154(5) 0.058(2) Uani 1 d . .
H5A H 0.6680(5) 0.0193(3) 0.8614(5) 0.070 Uiso 1 calc R .
C6 C 0.5019(5) 0.0219(3) 0.8350(4) 0.0488(14) Uani 1 d . .
H6A H 0.4908(5) 0.0071(3) 0.8945(4) 0.059 Uiso 1 calc R .
C7 C 0.2576(5) 0.1298(3) 0.8857(4) 0.0457(14) Uani 1 d . .
C8 C 0.2834(6) 0.1914(3) 0.8748(5) 0.064(2) Uani 1 d . .
H8A H 0.2653(6) 0.2102(3) 0.8154(5) 0.076 Uiso 1 calc R .
C9 C 0.3364(7) 0.2253(4) 0.9526(6) 0.087(2) Uani 1 d . .
H9A H 0.3568(7) 0.2661(4) 0.9456(6) 0.104 Uiso 1 calc R .
C10 C 0.3579(8) 0.1956(5) 1.0418(7) 0.104(3) Uani 1 d . .
H10A H 0.3899(8) 0.2177(5) 1.0952(7) 0.125 Uiso 1 calc R .
C11 C 0.3329(9) 0.1353(4) 1.0515(6) 0.100(3) Uani 1 d . .
H11A H 0.3491(9) 0.1165(4) 1.1110(6) 0.120 Uiso 1 calc R .
C12 C 0.2839(7) 0.1018(4) 0.9744(5) 0.074(2) Uani 1 d . .
H12A H 0.2682(7) 0.0603(4) 0.9815(5) 0.089 Uiso 1 calc R .
C13 C 0.0894(4) 0.0404(3) 0.8050(4) 0.0455(13) Uani 1 d . .
C14 C 0.0216(6) 0.0598(4) 0.8682(6) 0.072(2) Uani 1 d . .
H14A H 0.0369(6) 0.0963(4) 0.9022(6) 0.087 Uiso 1 calc R .
C15 C -0.0707(6) 0.0242(5) 0.8811(7) 0.092(3) Uani 1 d . .
H15A H -0.1151(6) 0.0366(5) 0.9254(7) 0.111 Uiso 1 calc R .
C16 C -0.0958(6) -0.0271(5) 0.8308(8) 0.096(3) Uani 1 d . .
H16A H -0.1582(6) -0.0494(5) 0.8399(8) 0.116 Uiso 1 calc R .
C17 C -0.0300(7) -0.0482(4) 0.7643(7) 0.086(2) Uani 1 d . .
H17A H -0.0482(7) -0.0839(4) 0.7291(7) 0.103 Uiso 1 calc R .
C18 C 0.0636(5) -0.0138(3) 0.7528(5) 0.063(2) Uani 1 d . .
H18A H 0.1093(5) -0.0270(3) 0.7100(5) 0.076 Uiso 1 calc R .
P2 P 0.30932(11) 0.07886(6) 0.58798(9) 0.0364(3) Uani 1 d . .
C19 C 0.2577(4) 0.0052(2) 0.5405(4) 0.0403(12) Uani 1 d . .
C20 C 0.3168(5) -0.0490(3) 0.5612(5) 0.0537(15) Uani 1 d . .
H20A H 0.3847(5) -0.0480(3) 0.6012(5) 0.064 Uiso 1 calc R .
C21 C 0.2753(6) -0.1046(3) 0.5228(5) 0.063(2) Uani 1 d . .
H21A H 0.3165(6) -0.1405(3) 0.5357(5) 0.076 Uiso 1 calc R .
C22 C 0.1735(6) -0.1070(3) 0.4657(5) 0.062(2) Uani 1 d . .
H22A H 0.1445(6) -0.1443(3) 0.4413(5) 0.075 Uiso 1 calc R .
C23 C 0.1151(6) -0.0526(3) 0.4454(5) 0.071(2) Uani 1 d . .
H23A H 0.0467(6) -0.0535(3) 0.4061(5) 0.085 Uiso 1 calc R .
C24 C 0.1557(5) 0.0016(3) 0.4816(5) 0.061(2) Uani 1 d . .
H24A H 0.1147(5) 0.0373(3) 0.4670(5) 0.073 Uiso 1 calc R .
C25 C 0.3676(5) 0.1176(3) 0.4932(4) 0.0437(13) Uani 1 d . .
C26 C 0.3701(5) 0.0907(3) 0.4057(4) 0.058(2) Uani 1 d . .
H26A H 0.3416(5) 0.0513(3) 0.3942(4) 0.070 Uiso 1 calc R .
C27 C 0.4139(7) 0.1210(4) 0.3351(5) 0.081(2) Uani 1 d . .
H27A H 0.4154(7) 0.1018(4) 0.2766(5) 0.097 Uiso 1 calc R .
C28 C 0.4553(7) 0.1790(4) 0.3501(6) 0.084(2) Uani 1 d . .
H28A H 0.4829(7) 0.1998(4) 0.3013(6) 0.100 Uiso 1 calc R .
C29 C 0.4559(7) 0.2074(3) 0.4392(7) 0.082(2) Uani 1 d . .
H29A H 0.4871(7) 0.2462(3) 0.4513(7) 0.099 Uiso 1 calc R .
C30 C 0.4091(6) 0.1764(3) 0.5092(5) 0.069(2) Uani 1 d . .
H30A H 0.4058(6) 0.1955(3) 0.5675(5) 0.082 Uiso 1 calc R .
C40 C 0.6472(11) 0.2544(6) 0.7698(10) 0.113(5) Uani 0.75 d P .
H40A H 0.6736(11) 0.2804(6) 0.8252(10) 0.136 Uiso 0.75 calc PR .
Cl3 Cl 0.5320(3) 0.2121(2) 0.7913(3) 0.1280(15) Uani 0.75 d P .
Cl4 Cl 0.7540(3) 0.2045(2) 0.7465(3) 0.1218(13) Uani 0.75 d P .
Cl5 Cl 0.6102(5) 0.3011(2) 0.6664(5) 0.164(2) Uani 0.75 d P .
O50 O 0.2943(5) -0.0577(3) 0.9403(4) 0.0631(15) Uiso 0.75 d P .
S50 S 0.3262(3) -0.1236(2) 0.9487(3) 0.1118(11) Uiso 0.75 d P .
C51 C 0.3153(18) -0.1544(12) 0.8321(17) 0.184(9) Uiso 0.75 d P .
H51A H 0.3733(18) -0.1379(12) 0.8009(17) 0.277 Uiso 0.75 calc PR .
H51B H 0.2448(18) -0.1436(12) 0.7963(17) 0.277 Uiso 0.75 calc PR .
H51C H 0.3220(18) -0.1984(12) 0.8356(17) 0.277 Uiso 0.75 calc PR .
C52 C 0.2255(23) -0.1550(13) 0.9759(21) 0.231(11) Uiso 0.75 d P .
H52A H 0.2175(23) -0.1439(13) 1.0401(21) 0.347 Uiso 0.75 calc PR .
H52B H 0.2340(23) -0.1989(13) 0.9719(21) 0.347 Uiso 0.75 calc PR .
H52C H 0.1609(23) -0.1424(13) 0.9330(21) 0.347 Uiso 0.75 calc PR .

loop_
_atom_type_symbol
_atom_type_description
_atom_type_scat_dispersion_real
_atom_type_scat_dispersion_imag
_atom_type_scat_source
C C 0.0033 0.0016 'International Tables Vol C Tables 4.2.6.8 and 6.1.1.4'
H H 0.0000 0.0000 'International Tables Vol C Tables 4.2.6.8 and 6.1.1.4'
N N 0.0061 0.0033 'International Tables Vol C Tables 4.2.6.8 and 6.1.1.4'
P P 0.1023 0.0942 'International Tables Vol C Tables 4.2.6.8 and 6.1.1.4'
Cl Cl 0.1484 0.1585 'International Tables Vol C Tables 4.2.6.8 and 6.1.1.4'
Pt Pt -1.7033 8.3905 'International Tables Vol C Tables 4.2.6.8 and 6.1.1.4'
O O 0.0106 0.0060 'International Tables Vol C Tables 4.2.6.8 and 6.1.1.4'
S S 0.1246 0.1234 'International Tables Vol C Tables 4.2.6.8 and 6.1.1.4'

loop_
_geom_angle_atom_site_label_1
_geom_angle_atom_site_label_2
_geom_angle_atom_site_label_3
_geom_angle
_geom_angle_site_symmetry_1
_geom_angle_site_symmetry_3
_geom_angle_publ_flag
P1 Pt1 P2 91.03(5) . . ?
P1 Pt1 Cl2 172.80(6) . . ?
P2 Pt1 Cl2 92.18(6) . . ?
P1 Pt1 Cl1 87.38(5) . . ?
P2 Pt1 Cl1 178.37(5) . . ?
Cl2 Pt1 Cl1 89.44(6) . . ?
N1 P1 C7 105.8(2) . . ?
N1 P1 C13 100.0(2) . . ?
C7 P1 C13 108.2(3) . . ?
N1 P1 Pt1 114.0(2) . . ?
C7 P1 Pt1 115.9(2) . . ?
C13 P1 Pt1 111.7(2) . . ?
C1 N1 P1 120.8(4) . . ?
C2 C1 N1 120.5(5) . . ?
C2 C1 C6 119.0(5) . . ?
N1 C1 C6 120.4(5) . . ?
C3 C2 C1 118.9(5) . . ?
C3 C2 P2 122.1(4) . . ?
C1 C2 P2 118.9(4) . . ?
C4 C3 C2 121.0(6) . . ?
C5 C4 C3 119.7(6) . . ?
C4 C5 C6 120.9(6) . . ?
C5 C6 C1 120.5(6) . . ?
C12 C7 C8 119.8(6) . . ?
C12 C7 P1 119.4(5) . . ?
C8 C7 P1 120.1(5) . . ?
C7 C8 C9 120.3(7) . . ?
C8 C9 C10 117.8(7) . . ?
C11 C10 C9 121.3(7) . . ?
C10 C11 C12 120.6(8) . . ?
C11 C12 C7 120.1(7) . . ?
C14 C13 C18 119.5(6) . . ?
C14 C13 P1 123.2(5) . . ?
C18 C13 P1 117.3(5) . . ?
C13 C14 C15 119.5(8) . . ?
C16 C15 C14 121.0(8) . . ?
C15 C16 C17 121.5(7) . . ?
C18 C17 C16 117.9(8) . . ?
C17 C18 C13 120.7(7) . . ?
C19 P2 C25 106.8(3) . . ?
C19 P2 C2 105.3(2) . . ?
C25 P2 C2 104.7(3) . . ?
C19 P2 Pt1 111.4(2) . . ?
C25 P2 Pt1 113.8(2) . . ?
C2 P2 Pt1 114.1(2) . . ?
C20 C19 C24 117.9(5) . . ?
C20 C19 P2 122.0(4) . . ?
C24 C19 P2 120.1(4) . . ?
C19 C20 C21 120.5(6) . . ?
C22 C21 C20 120.4(6) . . ?
C21 C22 C23 118.7(6) . . ?
C24 C23 C22 121.1(6) . . ?
C23 C24 C19 121.5(6) . . ?
C26 C25 C30 118.9(6) . . ?
C26 C25 P2 122.2(5) . . ?
C30 C25 P2 118.9(5) . . ?
C27 C26 C25 121.2(7) . . ?
C28 C27 C26 120.5(8) . . ?
C27 C28 C29 119.8(7) . . ?
C30 C29 C28 118.7(7) . . ?
C25 C30 C29 120.8(7) . . ?
Cl3 C40 Cl4 110.4(7) . . ?
Cl3 C40 Cl5 109.4(8) . . ?
Cl4 C40 Cl5 107.3(7) . . ?
O50 S50 C52 104.0(11) . . ?
O50 S50 C51 108.0(9) . . ?
C52 S50 C51 96.9(14) . . ?

loop_
_geom_bond_atom_site_label_1
_geom_bond_atom_site_label_2
_geom_bond_distance
_geom_bond_site_symmetry_2
_geom_bond_publ_flag
Pt1 P1 2.2126(13) . ?
Pt1 P2 2.2319(13) . ?
Pt1 Cl2 2.358(2) . ?
Pt1 Cl1 2.3664(14) . ?
P1 N1 1.689(4) . ?
P1 C7 1.806(6) . ?
P1 C13 1.810(5) . ?
N1 C1 1.407(7) . ?
C1 C2 1.404(8) . ?
C1 C6 1.406(8) . ?
C2 C3 1.401(8) . ?
C2 P2 1.821(5) . ?
C3 C4 1.391(8) . ?
C4 C5 1.366(9) . ?
C5 C6 1.380(9) . ?
C7 C12 1.388(9) . ?
C7 C8 1.389(8) . ?
C8 C9 1.399(10) . ?
C9 C10 1.407(13) . ?
C10 C11 1.356(12) . ?
C11 C12 1.371(11) . ?
C13 C14 1.375(9) . ?
C13 C18 1.400(9) . ?
C14 C15 1.403(11) . ?
C15 C16 1.333(13) . ?
C16 C17 1.405(13) . ?
C17 C18 1.397(10) . ?
P2 C19 1.810(5) . ?
P2 C25 1.818(6) . ?
C19 C20 1.389(8) . ?
C19 C24 1.392(8) . ?
C20 C21 1.389(9) . ?
C21 C22 1.378(9) . ?
C22 C23 1.389(10) . ?
C23 C24 1.347(9) . ?
C25 C26 1.374(8) . ?
C25 C30 1.380(9) . ?
C26 C27 1.372(10) . ?
C27 C28 1.362(12) . ?
C28 C29 1.404(12) . ?
C29 C30 1.392(10) . ?
C40 Cl3 1.746(11) . ?
C40 Cl4 1.766(14) . ?
C40 Cl5 1.78(2) . ?
O50 S50 1.485(7) . ?
S50 C52 1.51(3) . ?
S50 C51 1.77(2) . ?

loop_
_geom_torsion_atom_site_label_1
_geom_torsion_atom_site_label_2
_geom_torsion_atom_site_label_3
_geom_torsion_atom_site_label_4
_geom_torsion
_geom_torsion_site_symmetry_1
_geom_torsion_site_symmetry_2
_geom_torsion_site_symmetry_3
_geom_torsion_site_symmetry_4
_geom_torsion_publ_flag
P2 Pt1 P1 N1 -5.8(2) . . . . ?
Cl2 Pt1 P1 N1 110.7(5) . . . . ?
Cl1 Pt1 P1 N1 174.6(2) . . . . ?
P2 Pt1 P1 C7 117.3(2) . . . . ?
Cl2 Pt1 P1 C7 -126.2(5) . . . . ?
Cl1 Pt1 P1 C7 -62.4(2) . . . . ?
P2 Pt1 P1 C13 -118.2(2) . . . . ?
Cl2 Pt1 P1 C13 -1.7(5) . . . . ?
Cl1 Pt1 P1 C13 62.2(2) . . . . ?
C7 P1 N1 C1 -69.8(4) . . . . ?
C13 P1 N1 C1 177.9(4) . . . . ?
Pt1 P1 N1 C1 58.6(4) . . . . ?
P1 N1 C1 C2 -60.7(6) . . . . ?
P1 N1 C1 C6 120.7(5) . . . . ?
N1 C1 C2 C3 -176.4(5) . . . . ?
C6 C1 C2 C3 2.2(8) . . . . ?
N1 C1 C2 P2 0.9(7) . . . . ?
C6 C1 C2 P2 179.5(4) . . . . ?
C1 C2 C3 C4 -1.0(8) . . . . ?
P2 C2 C3 C4 -178.3(4) . . . . ?
C2 C3 C4 C5 -0.1(9) . . . . ?
C3 C4 C5 C6 0.1(10) . . . . ?
C4 C5 C6 C1 1.1(9) . . . . ?
C2 C1 C6 C5 -2.3(8) . . . . ?
N1 C1 C6 C5 176.3(5) . . . . ?
N1 P1 C7 C12 -50.2(6) . . . . ?
C13 P1 C7 C12 56.2(6) . . . . ?
Pt1 P1 C7 C12 -177.4(5) . . . . ?
N1 P1 C7 C8 120.5(5) . . . . ?
C13 P1 C7 C8 -133.1(5) . . . . ?
Pt1 P1 C7 C8 -6.8(6) . . . . ?
C12 C7 C8 C9 0.5(11) . . . . ?
P1 C7 C8 C9 -170.1(6) . . . . ?
C7 C8 C9 C10 -2.7(12) . . . . ?
C8 C9 C10 C11 3.0(15) . . . . ?
C9 C10 C11 C12 -1.2(17) . . . . ?
C10 C11 C12 C7 -1.1(15) . . . . ?
C8 C7 C12 C11 1.4(12) . . . . ?
P1 C7 C12 C11 172.1(7) . . . . ?
N1 P1 C13 C14 135.7(5) . . . . ?
C7 P1 C13 C14 25.3(6) . . . . ?
Pt1 P1 C13 C14 -103.4(5) . . . . ?
N1 P1 C13 C18 -46.5(5) . . . . ?
C7 P1 C13 C18 -156.9(5) . . . . ?
Pt1 P1 C13 C18 74.4(5) . . . . ?
C18 C13 C14 C15 1.6(10) . . . . ?
P1 C13 C14 C15 179.3(6) . . . . ?
C13 C14 C15 C16 -2.2(13) . . . . ?
C14 C15 C16 C17 1.1(15) . . . . ?
C15 C16 C17 C18 0.4(13) . . . . ?
C16 C17 C18 C13 -1.0(11) . . . . ?
C14 C13 C18 C17 0.0(10) . . . . ?
P1 C13 C18 C17 -177.9(5) . . . . ?
C3 C2 P2 C19 102.8(5) . . . . ?
C1 C2 P2 C19 -74.5(5) . . . . ?
C3 C2 P2 C25 -9.7(5) . . . . ?
C1 C2 P2 C25 173.1(4) . . . . ?
C3 C2 P2 Pt1 -134.8(4) . . . . ?
C1 C2 P2 Pt1 48.0(4) . . . . ?
P1 Pt1 P2 C19 83.6(2) . . . . ?
Cl2 Pt1 P2 C19 -90.0(2) . . . . ?
Cl1 Pt1 P2 C19 96.8(19) . . . . ?
P1 Pt1 P2 C25 -155.6(2) . . . . ?
Cl2 Pt1 P2 C25 30.9(2) . . . . ?
Cl1 Pt1 P2 C25 -142.4(19) . . . . ?
P1 Pt1 P2 C2 -35.5(2) . . . . ?
Cl2 Pt1 P2 C2 150.9(2) . . . . ?
Cl1 Pt1 P2 C2 -22.3(19) . . . . ?
C25 P2 C19 C20 100.3(5) . . . . ?
C2 P2 C19 C20 -10.6(6) . . . . ?
Pt1 P2 C19 C20 -134.8(5) . . . . ?
C25 P2 C19 C24 -80.0(5) . . . . ?
C2 P2 C19 C24 169.1(5) . . . . ?
Pt1 P2 C19 C24 44.9(5) . . . . ?
C24 C19 C20 C21 1.0(9) . . . . ?
P2 C19 C20 C21 -179.3(5) . . . . ?
C19 C20 C21 C22 -1.8(10) . . . . ?
C20 C21 C22 C23 1.8(11) . . . . ?
C21 C22 C23 C24 -1.0(12) . . . . ?
C22 C23 C24 C19 0.2(12) . . . . ?
C20 C19 C24 C23 -0.2(10) . . . . ?
P2 C19 C24 C23 -179.9(6) . . . . ?
C19 P2 C25 C26 -1.6(6) . . . . ?
C2 P2 C25 C26 109.7(5) . . . . ?
Pt1 P2 C25 C26 -125.0(5) . . . . ?
C19 P2 C25 C30 177.4(5) . . . . ?
C2 P2 C25 C30 -71.2(5) . . . . ?
Pt1 P2 C25 C30 54.0(6) . . . . ?
C30 C25 C26 C27 0.6(10) . . . . ?
P2 C25 C26 C27 179.6(6) . . . . ?
C25 C26 C27 C28 -0.6(12) . . . . ?
C26 C27 C28 C29 1.8(13) . . . . ?
C27 C28 C29 C30 -3.0(12) . . . . ?
C26 C25 C30 C29 -1.9(11) . . . . ?
P2 C25 C30 C29 179.0(6) . . . . ?
C28 C29 C30 C25 3.1(12) . . . . ?
